data_4034537
loop_
_publ_author_name
'Cardoza, Savio'
'Das, Parthasarathi'
'Tandon, Vibha'

_publ_section_title
;
 Pd-Catalyzed Sequential Arylation of 7-Azaindoles: Aggregate-Induced
 Emission of Tetra-Aryl 7-Azaindoles.
;
_journal_issue 21
_journal_name_full 'The Journal of organic chemistry'
_journal_page_first 14015
_journal_page_last 14029
_journal_paper_doi 10.1021/acs.joc.9b02187
_journal_volume 84
_journal_year 2019
_chemical_formula_moiety 'C28 H24 N2 O'
_chemical_formula_sum 'C28 H24 N2 O'
_chemical_formula_weight 404.49
_space_group_crystal_system monoclinic
_space_group_IT_number 15
_space_group_name_Hall '-C 2yc'
_space_group_name_H-M_alt 'C 1 2/c 1'
_atom_sites_solution_hydrogens geom
_audit_creation_method SHELXL-2018/3
_cell_angle_alpha 90
_cell_angle_beta 129.639(3)
_cell_angle_gamma 90
_cell_formula_units_Z 8
_cell_length_a 32.615(3)
_cell_length_b 7.5572(8)
_cell_length_c 23.266(2)
_cell_measurement_reflns_used 9757
_cell_measurement_temperature 273(2)
_cell_measurement_theta_max 24.998
_cell_measurement_theta_min 3.4020
_cell_volume 4416.1(8)
_computing_structure_refinement 'SHELXL-2018/3 (Sheldrick, 2018)'
_computing_structure_solution 'SHELXT 2014/5 (Sheldrick, 2014)'
_diffrn_ambient_temperature 273(2)
_diffrn_measured_fraction_theta_full 0.994
_diffrn_measured_fraction_theta_max 0.994
_diffrn_measurement_device_type 'xcalibur sapphire3'
_diffrn_radiation_type MoK\a
_diffrn_radiation_wavelength 0.71073
_diffrn_reflns_av_R_equivalents 0.0314
_diffrn_reflns_av_unetI/netI 0.0139
_diffrn_reflns_Laue_measured_fraction_full 0.994
_diffrn_reflns_Laue_measured_fraction_max 0.994
_diffrn_reflns_limit_h_max 38
_diffrn_reflns_limit_h_min -38
_diffrn_reflns_limit_k_max 8
_diffrn_reflns_limit_k_min -8
_diffrn_reflns_limit_l_max 27
_diffrn_reflns_limit_l_min -27
_diffrn_reflns_number 46536
_diffrn_reflns_point_group_measured_fraction_full 0.994
_diffrn_reflns_point_group_measured_fraction_max 0.994
_diffrn_reflns_theta_full 24.998
_diffrn_reflns_theta_max 24.998
_diffrn_reflns_theta_min 2.273
_exptl_absorpt_coefficient_mu 0.074
_exptl_absorpt_correction_T_max 0.977
_exptl_absorpt_correction_T_min 0.972
_exptl_crystal_colour colorless
_exptl_crystal_density_diffrn 1.217
_exptl_crystal_description block
_exptl_crystal_F_000 1712.0
_exptl_crystal_size_max 0.220
_exptl_crystal_size_mid 0.200
_exptl_crystal_size_min 0.180
_refine_diff_density_max 0.251
_refine_diff_density_min -0.192
_refine_diff_density_rms 0.032
_refine_ls_extinction_method none
_refine_ls_goodness_of_fit_ref 1.040
_refine_ls_hydrogen_treatment constr
_refine_ls_matrix_type full
_refine_ls_number_parameters 280
_refine_ls_number_reflns 3837
_refine_ls_number_restraints 0
_refine_ls_restrained_S_all 1.040
_refine_ls_R_factor_all 0.0548
_refine_ls_R_factor_gt 0.0479
_refine_ls_shift/su_max 0.009
_refine_ls_shift/su_mean 0.002
_refine_ls_structure_factor_coef Fsqd
_refine_ls_weighting_details 'w=1/[\s^2^(Fo^2^)+(0.2000P)^2^] where P=(Fo^2^+2Fc^2^)/3'
_refine_ls_weighting_scheme calc
_refine_ls_wR_factor_gt 0.2030
_refine_ls_wR_factor_ref 0.2241
_reflns_Friedel_coverage 0.000
_reflns_number_gt 3323
_reflns_number_total 3861
_reflns_threshold_expression 'I > 2\s(I)'
_cod_data_source_file jo9b02187_si_003.cif
_cod_data_source_block shelx
_cod_original_sg_symbol_H-M 'C 2/c'
_cod_database_code 4034537
_shelx_shelxl_version_number 2018/3
_shelx_space_group_comment
;
The symmetry employed for this shelxl refinement is uniquely defined
by the following loop, which should always be used as a source of
symmetry information in preference to the above space-group names.
They are only intended as comments.
;
_shelx_estimated_absorpt_t_min 0.972
_shelx_estimated_absorpt_t_max 0.977

loop_
_space_group_symop_operation_xyz
'x, y, z'
'-x, y, -z+1/2'
'x+1/2, y+1/2, z'
'-x+1/2, y+1/2, -z+1/2'
'-x, -y, -z'
'x, -y, z-1/2'
'-x+1/2, -y+1/2, -z'
'x+1/2, -y+1/2, z-1/2'

loop_
_atom_site_label
_atom_site_type_symbol
_atom_site_fract_x
_atom_site_fract_y
_atom_site_fract_z
_atom_site_U_iso_or_equiv
_atom_site_adp_type
_atom_site_occupancy
_atom_site_site_symmetry_order
_atom_site_calc_flag
_atom_site_refinement_flags_posn
_atom_site_refinement_flags_adp
N2 N 0.23382(4) 0.50427(15) 0.43290(7) 0.0466(4) Uani 1 1 d . .
N1 N 0.31127(5) 0.56626(16) 0.55760(7) 0.0533(4) Uani 1 1 d . .
O1 O 0.12632(6) 0.7663(2) 0.03376(7) 0.0810(5) Uani 1 1 d . .
C13 C 0.21192(5) 0.51749(18) 0.36114(7) 0.0433(4) Uani 1 1 d . .
C21 C 0.20968(5) 0.64705(18) 0.25815(8) 0.0463(4) Uani 1 1 d . .
C12 C 0.23724(5) 0.60741(18) 0.33758(8) 0.0452(4) Uani 1 1 d . .
C10 C 0.28237(5) 0.56991(17) 0.48192(8) 0.0466(4) Uani 1 1 d . .
C9 C 0.31434(5) 0.64437(18) 0.46672(8) 0.0476(4) Uani 1 1 d . .
C11 C 0.28937(5) 0.66670(19) 0.39177(8) 0.0487(4) Uani 1 1 d . .
H11 H 0.307319 0.721047 0.377643 0.058 Uiso 1 1 calc R U
C14 C 0.16100(5) 0.41804(17) 0.30951(8) 0.0442(4) Uani 1 1 d . .
C19 C 0.12713(6) 0.4011(2) 0.32602(8) 0.0519(4) Uani 1 1 d . .
H19 H 0.134554 0.462543 0.366346 0.062 Uiso 1 1 calc R U
C26 C 0.16041(6) 0.7338(2) 0.21405(9) 0.0542(4) Uani 1 1 d . .
H26 H 0.144943 0.765547 0.235038 0.065 Uiso 1 1 calc R U
C15 C 0.14876(6) 0.32326(19) 0.24887(9) 0.0535(4) Uani 1 1 d . .
H15 H 0.170767 0.332106 0.236525 0.064 Uiso 1 1 calc R U
C7 C 0.36495(6) 0.68161(19) 0.53754(9) 0.0540(4) Uani 1 1 d . .
C22 C 0.23121(6) 0.6032(2) 0.22504(9) 0.0548(4) Uani 1 1 d . .
H22 H 0.264151 0.547125 0.253272 0.066 Uiso 1 1 calc R U
C8 C 0.36051(6) 0.6318(2) 0.58971(9) 0.0587(5) Uani 1 1 d . .
H8 H 0.387799 0.641398 0.640950 0.070 Uiso 1 1 calc R U
C18 C 0.08265(6) 0.2945(2) 0.28358(10) 0.0603(5) Uani 1 1 d . .
H18 H 0.060615 0.285315 0.295865 0.072 Uiso 1 1 calc R U
C25 C 0.13438(6) 0.7730(2) 0.14025(9) 0.0607(5) Uani 1 1 d . .
H25 H 0.101921 0.832171 0.112171 0.073 Uiso 1 1 calc R U
C28 C 0.29199(7) 0.4964(2) 0.59437(9) 0.0638(5) Uani 1 1 d . .
H28A H 0.319198 0.507989 0.647438 0.096 Uiso 1 1 calc R U
H28B H 0.260944 0.561026 0.578355 0.096 Uiso 1 1 calc R U
H28C H 0.283041 0.373692 0.581731 0.096 Uiso 1 1 calc R U
C16 C 0.10429(7) 0.2166(2) 0.20709(9) 0.0623(5) Uani 1 1 d . .
H16 H 0.097081 0.153600 0.167190 0.075 Uiso 1 1 calc R U
C24 C 0.15645(7) 0.7245(2) 0.10786(9) 0.0585(4) Uani 1 1 d . .
C17 C 0.07005(7) 0.2004(2) 0.22281(10) 0.0638(5) Uani 1 1 d . .
C4 C 0.41321(6) 0.7505(2) 0.55234(10) 0.0627(5) Uani 1 1 d . .
C23 C 0.20484(7) 0.6407(2) 0.14991(10) 0.0620(5) Uani 1 1 d . .
H23 H 0.220072 0.608945 0.128595 0.074 Uiso 1 1 calc R U
C27 C 0.14412(10) 0.7045(3) -0.00418(11) 0.0852(7) Uani 1 1 d . .
H27A H 0.119809 0.742169 -0.055316 0.128 Uiso 1 1 calc R U
H27B H 0.178865 0.751713 0.019089 0.128 Uiso 1 1 calc R U
H27C H 0.145810 0.577633 -0.002130 0.128 Uiso 1 1 calc R U
C3 C 0.45185(7) 0.8396(3) 0.61873(13) 0.0856(7) Uani 1 1 d . .
H3 H 0.447074 0.857715 0.653656 0.103 Uiso 1 1 calc R U
C5 C 0.42259(7) 0.7260(3) 0.50275(12) 0.0820(6) Uani 1 1 d . .
H5 H 0.398073 0.663892 0.458683 0.098 Uiso 1 1 calc R U
C20 C 0.02081(9) 0.0865(4) 0.17572(16) 0.1025(8) Uani 1 1 d . .
H20A H 0.018641 0.032116 0.136570 0.154 Uiso 1 1 calc R U
H20B H 0.022578 -0.003522 0.206333 0.154 Uiso 1 1 calc R U
H20C H -0.010139 0.158593 0.154274 0.154 Uiso 1 1 calc R U
C1 C 0.50538(9) 0.8787(4) 0.5824(2) 0.1126(10) Uani 1 1 d . .
H1 H 0.535994 0.921542 0.592135 0.135 Uiso 1 1 calc R U
C2 C 0.49767(9) 0.9013(3) 0.63252(16) 0.1060(9) Uani 1 1 d . .
H2 H 0.523501 0.959314 0.677182 0.127 Uiso 1 1 calc R U
C6 C 0.46786(10) 0.7927(4) 0.51795(19) 0.1109(9) Uani 1 1 d . .
H6 H 0.472776 0.778324 0.483002 0.133 Uiso 1 1 calc R U

loop_
_atom_site_aniso_label
_atom_site_aniso_U_11
_atom_site_aniso_U_22
_atom_site_aniso_U_33
_atom_site_aniso_U_23
_atom_site_aniso_U_13
_atom_site_aniso_U_12
N2 0.0442(7) 0.0455(7) 0.0477(7) 0.0011(5) 0.0282(6) 0.0019(5)
N1 0.0537(7) 0.0515(8) 0.0446(7) 0.0007(5) 0.0266(6) 0.0054(6)
O1 0.0925(10) 0.0922(10) 0.0567(8) 0.0104(6) 0.0468(8) 0.0028(7)
C13 0.0431(8) 0.0418(7) 0.0445(8) 0.0020(5) 0.0278(6) 0.0038(6)
C21 0.0467(8) 0.0436(8) 0.0481(8) 0.0023(6) 0.0301(7) -0.0017(6)
C12 0.0438(8) 0.0420(7) 0.0482(8) 0.0026(6) 0.0286(7) 0.0047(6)
C10 0.0480(8) 0.0394(8) 0.0461(8) 0.0024(5) 0.0271(7) 0.0055(6)
C9 0.0425(7) 0.0403(8) 0.0528(9) -0.0002(6) 0.0271(7) 0.0023(5)
C11 0.0449(8) 0.0448(8) 0.0563(9) 0.0039(6) 0.0323(7) 0.0024(6)
C14 0.0427(7) 0.0423(7) 0.0428(8) 0.0043(5) 0.0250(7) 0.0037(5)
C19 0.0482(8) 0.0547(9) 0.0496(8) 0.0021(6) 0.0297(7) 0.0013(6)
C26 0.0535(9) 0.0593(9) 0.0551(9) 0.0056(7) 0.0372(8) 0.0058(7)
C15 0.0576(9) 0.0505(8) 0.0541(9) -0.0015(7) 0.0364(8) -0.0019(7)
C7 0.0462(8) 0.0430(8) 0.0531(9) -0.0028(6) 0.0224(7) 0.0003(6)
C22 0.0565(9) 0.0533(9) 0.0614(10) 0.0015(7) 0.0408(8) 0.0016(7)
C8 0.0528(9) 0.0509(9) 0.0462(9) -0.0037(6) 0.0193(8) 0.0027(7)
C18 0.0494(9) 0.0654(10) 0.0675(11) 0.0002(8) 0.0379(8) -0.0040(7)
C25 0.0540(9) 0.0673(10) 0.0534(9) 0.0108(7) 0.0308(8) 0.0073(8)
C28 0.0765(11) 0.0638(10) 0.0511(9) 0.0063(8) 0.0407(9) 0.0090(8)
C16 0.0672(10) 0.0524(9) 0.0560(10) -0.0107(7) 0.0341(9) -0.0032(7)
C24 0.0670(10) 0.0578(9) 0.0480(9) 0.0013(7) 0.0354(8) -0.0091(7)
C17 0.0514(9) 0.0583(10) 0.0644(11) -0.0050(8) 0.0289(8) -0.0076(7)
C4 0.0425(8) 0.0462(8) 0.0699(11) 0.0017(7) 0.0221(8) 0.0011(6)
C23 0.0767(11) 0.0621(10) 0.0686(11) -0.0026(8) 0.0563(10) -0.0040(8)
C27 0.1276(18) 0.0741(12) 0.0639(12) -0.0057(10) 0.0657(13) -0.0167(12)
C3 0.0535(10) 0.0622(11) 0.0910(15) -0.0146(10) 0.0228(11) -0.0037(8)
C5 0.0553(10) 0.0960(15) 0.0788(13) 0.0018(11) 0.0353(10) -0.0133(10)
C20 0.0788(14) 0.1053(17) 0.1122(19) -0.0410(14) 0.0558(14) -0.0413(13)
C1 0.0575(13) 0.0899(17) 0.146(3) 0.0127(17) 0.0442(16) -0.0164(11)
C2 0.0561(12) 0.0685(14) 0.120(2) -0.0154(13) 0.0221(13) -0.0164(10)
C6 0.0676(13) 0.130(2) 0.123(2) 0.0191(17) 0.0550(15) -0.0111(14)

loop_
_atom_type_symbol
_atom_type_description
_atom_type_scat_dispersion_real
_atom_type_scat_dispersion_imag
_atom_type_scat_source
C C 0.0033 0.0016 'International Tables Vol C Tables 4.2.6.8 and 6.1.1.4'
H H 0.0000 0.0000 'International Tables Vol C Tables 4.2.6.8 and 6.1.1.4'
N N 0.0061 0.0033 'International Tables Vol C Tables 4.2.6.8 and 6.1.1.4'
O O 0.0106 0.0060 'International Tables Vol C Tables 4.2.6.8 and 6.1.1.4'

loop_
_geom_angle_atom_site_label_1
_geom_angle_atom_site_label_2
_geom_angle_atom_site_label_3
_geom_angle
C10 N2 C13 116.16(12)
C10 N1 C8 107.58(12)
C10 N1 C28 124.47(13)
C8 N1 C28 127.89(13)
C24 O1 C27 117.40(16)
N2 C13 C12 122.57(12)
N2 C13 C14 113.70(11)
C12 C13 C14 123.57(12)
C22 C21 C26 117.40(14)
C22 C21 C12 122.03(13)
C26 C21 C12 120.57(12)
C11 C12 C13 118.54(13)
C11 C12 C21 118.85(12)
C13 C12 C21 122.55(12)
N2 C10 N1 124.41(13)
N2 C10 C9 126.98(13)
N1 C10 C9 108.51(13)
C11 C9 C10 115.35(13)
C11 C9 C7 138.16(14)
C10 C9 C7 106.44(13)
C12 C11 C9 119.81(13)
C12 C11 H11 120.1
C9 C11 H11 120.1
C19 C14 C15 117.92(14)
C19 C14 C13 119.87(12)
C15 C14 C13 121.81(12)
C18 C19 C14 121.03(14)
C18 C19 H19 119.5
C14 C19 H19 119.5
C25 C26 C21 121.40(14)
C25 C26 H26 119.3
C21 C26 H26 119.3
C16 C15 C14 120.47(14)
C16 C15 H15 119.8
C14 C15 H15 119.8
C8 C7 C9 105.73(13)
C8 C7 C4 126.37(15)
C9 C7 C4 127.83(15)
C21 C22 C23 121.67(15)
C21 C22 H22 119.2
C23 C22 H22 119.2
N1 C8 C7 111.71(13)
N1 C8 H8 124.1
C7 C8 H8 124.1
C19 C18 C17 121.36(14)
C19 C18 H18 119.3
C17 C18 H18 119.3
C26 C25 C24 120.07(15)
C26 C25 H25 120.0
C24 C25 H25 120.0
N1 C28 H28A 109.5
N1 C28 H28B 109.5
H28A C28 H28B 109.5
N1 C28 H28C 109.5
H28A C28 H28C 109.5
H28B C28 H28C 109.5
C15 C16 C17 121.91(15)
C15 C16 H16 119.0
C17 C16 H16 119.0
O1 C24 C23 125.44(15)
O1 C24 C25 114.83(16)
C23 C24 C25 119.73(15)
C18 C17 C16 117.31(15)
C18 C17 C20 121.15(17)
C16 C17 C20 121.54(18)
C3 C4 C5 117.68(18)
C3 C4 C7 120.32(19)
C5 C4 C7 121.98(16)
C24 C23 C22 119.72(14)
C24 C23 H23 120.1
C22 C23 H23 120.1
O1 C27 H27A 109.5
O1 C27 H27B 109.5
H27A C27 H27B 109.5
O1 C27 H27C 109.5
H27A C27 H27C 109.5
H27B C27 H27C 109.5
C4 C3 C2 119.7(2)
C4 C3 H3 120.2
C2 C3 H3 120.2
C6 C5 C4 120.6(2)
C6 C5 H5 119.7
C4 C5 H5 119.7
C17 C20 H20A 109.5
C17 C20 H20B 109.5
H20A C20 H20B 109.5
C17 C20 H20C 109.5
H20A C20 H20C 109.5
H20B C20 H20C 109.5
C2 C1 C6 118.9(2)
C2 C1 H1 120.6
C6 C1 H1 120.6
C1 C2 C3 121.4(2)
C1 C2 H2 119.3
C3 C2 H2 119.3
C1 C6 C5 121.6(3)
C1 C6 H6 119.2
C5 C6 H6 119.2

loop_
_geom_bond_atom_site_label_1
_geom_bond_atom_site_label_2
_geom_bond_distance
N2 C10 1.3229(18)
N2 C13 1.3364(18)
N1 C10 1.3681(19)
N1 C8 1.361(2)
N1 C28 1.447(2)
O1 C24 1.3697(19)
O1 C27 1.410(2)
C13 C12 1.4220(19)
C13 C14 1.4903(19)
C21 C22 1.3738(19)
C21 C26 1.400(2)
C21 C12 1.481(2)
C12 C11 1.395(2)
C10 C9 1.4141(19)
C9 C11 1.386(2)
C9 C7 1.431(2)
C11 H11 0.9300
C14 C19 1.3877(19)
C14 C15 1.394(2)
C19 C18 1.379(2)
C19 H19 0.9300
C26 C25 1.377(2)
C26 H26 0.9300
C15 C16 1.378(2)
C15 H15 0.9300
C7 C8 1.364(2)
C7 C4 1.475(2)
C22 C23 1.399(2)
C22 H22 0.9300
C8 H8 0.9300
C18 C17 1.390(3)
C18 H18 0.9300
C25 C24 1.383(2)
C25 H25 0.9300
C28 H28A 0.9600
C28 H28B 0.9600
C28 H28C 0.9600
C16 C17 1.384(3)
C16 H16 0.9300
C24 C23 1.371(2)
C17 C20 1.508(2)
C4 C3 1.394(3)
C4 C5 1.382(3)
C23 H23 0.9300
C27 H27A 0.9600
C27 H27B 0.9600
C27 H27C 0.9600
C3 C2 1.394(3)
C3 H3 0.9300
C5 C6 1.376(3)
C5 H5 0.9300
C20 H20A 0.9600
C20 H20B 0.9600
C20 H20C 0.9600
C1 C2 1.351(4)
C1 C6 1.352(5)
C1 H1 0.9300
C2 H2 0.9300
C6 H6 0.9300

loop_
_geom_torsion_atom_site_label_1
_geom_torsion_atom_site_label_2
_geom_torsion_atom_site_label_3
_geom_torsion_atom_site_label_4
_geom_torsion
C10 N2 C13 C12 -4.26(19)
C10 N2 C13 C14 171.29(11)
N2 C13 C12 C11 7.4(2)
C14 C13 C12 C11 -167.76(12)
N2 C13 C12 C21 -169.98(12)
C14 C13 C12 C21 14.9(2)
C22 C21 C12 C11 54.05(19)
C26 C21 C12 C11 -125.11(15)
C22 C21 C12 C13 -128.62(15)
C26 C21 C12 C13 52.22(19)
C13 N2 C10 N1 -179.11(12)
C13 N2 C10 C9 -3.32(19)
C8 N1 C10 N2 174.91(12)
C28 N1 C10 N2 -2.5(2)
C8 N1 C10 C9 -1.55(15)
C28 N1 C10 C9 -178.98(13)
N2 C10 C9 C11 7.3(2)
N1 C10 C9 C11 -176.36(11)
N2 C10 C9 C7 -174.81(13)
N1 C10 C9 C7 1.53(15)
C13 C12 C11 C9 -2.9(2)
C21 C12 C11 C9 174.52(12)
C10 C9 C11 C12 -3.63(19)
C7 C9 C11 C12 179.41(16)
N2 C13 C14 C19 32.79(17)
C12 C13 C14 C19 -151.71(14)
N2 C13 C14 C15 -139.71(14)
C12 C13 C14 C15 35.79(19)
C15 C14 C19 C18 -0.3(2)
C13 C14 C19 C18 -173.09(13)
C22 C21 C26 C25 0.3(2)
C12 C21 C26 C25 179.48(14)
C19 C14 C15 C16 0.0(2)
C13 C14 C15 C16 172.66(13)
C11 C9 C7 C8 176.22(17)
C10 C9 C7 C8 -0.92(16)
C11 C9 C7 C4 -6.8(3)
C10 C9 C7 C4 176.11(14)
C26 C21 C22 C23 -1.0(2)
C12 C21 C22 C23 179.84(14)
C10 N1 C8 C7 0.99(17)
C28 N1 C8 C7 178.30(14)
C9 C7 C8 N1 -0.02(17)
C4 C7 C8 N1 -177.10(14)
C14 C19 C18 C17 -0.1(2)
C21 C26 C25 C24 0.9(3)
C14 C15 C16 C17 0.6(3)
C27 O1 C24 C23 5.9(3)
C27 O1 C24 C25 -173.77(15)
C26 C25 C24 O1 178.34(15)
C26 C25 C24 C23 -1.4(3)
C19 C18 C17 C16 0.7(3)
C19 C18 C17 C20 -178.88(19)
C15 C16 C17 C18 -1.0(3)
C15 C16 C17 C20 178.59(18)
C8 C7 C4 C3 -27.3(2)
C9 C7 C4 C3 156.29(16)
C8 C7 C4 C5 151.08(18)
C9 C7 C4 C5 -25.4(2)
O1 C24 C23 C22 -178.99(16)
C25 C24 C23 C22 0.7(2)
C21 C22 C23 C24 0.5(2)
C5 C4 C3 C2 0.5(3)
C7 C4 C3 C2 178.92(18)
C3 C4 C5 C6 -2.0(3)
C7 C4 C5 C6 179.6(2)
C6 C1 C2 C3 -0.6(4)
C4 C3 C2 C1 0.8(4)
C2 C1 C6 C5 -0.9(4)
C4 C5 C6 C1 2.2(4)
